data_7202603
loop_
_publ_author_name
'Smith, Martin B.'
'Dale, Sophie H.'
'Coles, Simon J.'
'Gelbrich, Thomas'
'Hursthouse, Michael B.'
'Light, Mark E.'
'Horton, Peter N.'

_publ_section_title
;
 Hydrogen bonded supramolecular assemblies based on neutral
 square-planar palladium(ii) complexes
;
_journal_issue 2
_journal_name_full CrystEngComm
_journal_page_first 165
_journal_paper_doi 10.1039/b616337h
_journal_volume 9
_journal_year 2007
_chemical_formula_moiety 'C34 H30 Cl5 N O3 P2 Pd'
_chemical_formula_sum 'C34 H30 Cl5 N O3 P2 Pd'
_chemical_formula_weight 846.18
_chemical_name_systematic
;
?
;
_space_group_IT_number 2
_symmetry_cell_setting triclinic
_symmetry_space_group_name_Hall '-P 1'
_symmetry_space_group_name_H-M 'P -1'
_atom_sites_solution_hydrogens geom
_atom_sites_solution_primary direct
_atom_sites_solution_secondary difmap
_audit_creation_method SHELXL-97
_cell_angle_alpha 91.922(1)
_cell_angle_beta 102.160(1)
_cell_angle_gamma 117.036(1)
_cell_formula_units_Z 2
_cell_length_a 10.4008(2)
_cell_length_b 10.9060(2)
_cell_length_c 17.6929(5)
_cell_measurement_temperature 120(2)
_cell_volume 1728.13(7)
_computing_cell_refinement 'DENZO & COLLECT'
_computing_data_collection 'DENZO (Otwinowski & Minor, 1997) & COLLECT (Hooft, 1998)'
_computing_data_reduction 'DENZO & COLLECT'
_computing_molecular_graphics 'Bruker SHELXTL and local programs'
_computing_publication_material Diamond
_computing_structure_refinement 'SHELXL-97 (Sheldrick, 1997)'
_computing_structure_solution 'SHELXS-97 (Sheldrick, 1997)'
_diffrn_ambient_temperature 120(2)
_diffrn_measured_fraction_theta_full 0.983
_diffrn_measured_fraction_theta_max 0.983
_diffrn_measurement_device_type 'Nonius KappaCCD diffractometer'
_diffrn_measurement_method '\f and \w scans'
_diffrn_radiation_monochromator graphite
_diffrn_radiation_source 'fine-focus sealed tube'
_diffrn_radiation_type MoK\a
_diffrn_radiation_wavelength 0.71073
_diffrn_reflns_av_R_equivalents 0.0192
_diffrn_reflns_av_sigmaI/netI 0.0446
_diffrn_reflns_limit_h_max 12
_diffrn_reflns_limit_h_min -12
_diffrn_reflns_limit_k_max 12
_diffrn_reflns_limit_k_min -12
_diffrn_reflns_limit_l_max 21
_diffrn_reflns_limit_l_min -21
_diffrn_reflns_number 11581
_diffrn_reflns_theta_full 25.03
_diffrn_reflns_theta_max 25.03
_diffrn_reflns_theta_min 2.94
_exptl_absorpt_coefficient_mu 1.053
_exptl_absorpt_correction_T_max 0.9020
_exptl_absorpt_correction_T_min 0.8171
_exptl_absorpt_correction_type multi-scan
_exptl_absorpt_process_details 'SORTAV Blessing (1997)'
_exptl_crystal_colour Yellow
_exptl_crystal_density_diffrn 1.626
_exptl_crystal_density_method 'not measured'
_exptl_crystal_description Block
_exptl_crystal_F_000 852
_exptl_crystal_size_max 0.20
_exptl_crystal_size_mid 0.10
_exptl_crystal_size_min 0.10
_refine_diff_density_max 0.626
_refine_diff_density_min -0.706
_refine_diff_density_rms 0.073
_refine_ls_extinction_coef 0.0023(4)
_refine_ls_extinction_expression Fc^*^=kFc[1+0.001xFc^2^\l^3^/sin(2\q)]^-1/4^
_refine_ls_extinction_method SHELXL
_refine_ls_goodness_of_fit_ref 1.038
_refine_ls_hydrogen_treatment constr
_refine_ls_matrix_type full
_refine_ls_number_parameters 417
_refine_ls_number_reflns 6005
_refine_ls_number_restraints 48
_refine_ls_restrained_S_all 1.034
_refine_ls_R_factor_all 0.0359
_refine_ls_R_factor_gt 0.0301
_refine_ls_shift/su_max 0.001
_refine_ls_shift/su_mean 0.000
_refine_ls_structure_factor_coef Fsqd
_refine_ls_weighting_details 'calc w=1/[\s^2^(Fo^2^)+(0.0178P)^2^+1.8332P] where P=(Fo^2^+2Fc^2^)/3'
_refine_ls_weighting_scheme calc
_refine_ls_wR_factor_gt 0.0687
_refine_ls_wR_factor_ref 0.0714
_reflns_number_gt 5318
_reflns_number_total 6005
_reflns_threshold_expression I>2\s(I)
_cod_data_source_file b616337h.txt
_cod_data_source_block 2a.CHCl3
_cod_database_code 7202603

loop_
_symmetry_equiv_pos_as_xyz
'x, y, z'
'-x, -y, -z'

loop_
_atom_site_label
_atom_site_type_symbol
_atom_site_fract_x
_atom_site_fract_y
_atom_site_fract_z
_atom_site_U_iso_or_equiv
_atom_site_adp_type
_atom_site_occupancy
_atom_site_symmetry_multiplicity
_atom_site_calc_flag
_atom_site_refinement_flags
_atom_site_disorder_assembly
_atom_site_disorder_group
Pd1 Pd 0.07705(2) 0.131213(18) 0.231813(10) 0.01440(8) Uani 1 1 d . . .
Cl1 Cl -0.14138(7) -0.01760(6) 0.26762(4) 0.02217(15) Uani 1 1 d . . .
Cl2 Cl -0.04467(7) 0.24679(7) 0.16369(4) 0.02286(16) Uani 1 1 d . . .
P1 P 0.18365(7) 0.02085(6) 0.30392(4) 0.01528(15) Uani 1 1 d . . .
P2 P 0.28185(7) 0.27365(6) 0.19462(4) 0.01475(15) Uani 1 1 d . . .
N1 N 0.4640(2) 0.2057(2) 0.30243(12) 0.0164(5) Uani 1 1 d . . .
O1 O 0.6586(2) 0.1364(2) 0.25263(12) 0.0303(5) Uani 1 1 d . . .
H1 H 0.7233 0.1159 0.2438 0.045 Uiso 1 1 calc R . .
O2 O 0.5048(2) 0.4376(2) 0.40311(11) 0.0373(5) Uani 1 1 d . . .
H2 H 0.4625 0.4719 0.4257 0.056 Uiso 1 1 calc R . .
O3 O 0.5914(3) 0.4138(2) 0.52530(12) 0.0386(5) Uani 1 1 d . . .
C1 C 0.0780(3) -0.1678(3) 0.28498(15) 0.0182(6) Uani 1 1 d . . .
C2 C -0.0106(3) -0.2422(3) 0.33347(17) 0.0288(7) Uani 1 1 d . . .
H2A H -0.0153 -0.1943 0.3778 0.035 Uiso 1 1 calc R . .
C3 C -0.0920(4) -0.3864(3) 0.31690(18) 0.0354(7) Uani 1 1 d . . .
H3 H -0.1532 -0.4368 0.3497 0.043 Uiso 1 1 calc R . .
C4 C -0.0846(3) -0.4570(3) 0.25317(17) 0.0291(7) Uani 1 1 d . . .
H4 H -0.1392 -0.5558 0.2427 0.035 Uiso 1 1 calc R . .
C5 C 0.0020(3) -0.3845(3) 0.20484(16) 0.0257(6) Uani 1 1 d . . .
H5 H 0.0070 -0.4331 0.1609 0.031 Uiso 1 1 calc R . .
C6 C 0.0821(3) -0.2400(3) 0.22026(15) 0.0221(6) Uani 1 1 d . . .
H6 H 0.1403 -0.1902 0.1861 0.027 Uiso 1 1 calc R . .
C7 C 0.2141(3) 0.0740(3) 0.40717(15) 0.0203(6) Uani 1 1 d U . .
C8 C 0.2720(4) 0.0147(3) 0.46407(17) 0.0331(7) Uani 1 1 d U . .
H8 H 0.2937 -0.0570 0.4492 0.040 Uiso 1 1 calc R . .
C9 C 0.2979(4) 0.0605(3) 0.54247(18) 0.0401(8) Uani 1 1 d U . .
H9 H 0.3366 0.0192 0.5811 0.048 Uiso 1 1 calc R . .
C10 C 0.2685(3) 0.1649(3) 0.56513(17) 0.0354(7) Uani 1 1 d U . .
H10 H 0.2869 0.1955 0.6191 0.043 Uiso 1 1 calc R . .
C11 C 0.2122(3) 0.2249(3) 0.50936(17) 0.0342(7) Uani 1 1 d U . .
H11 H 0.1915 0.2970 0.5248 0.041 Uiso 1 1 calc R . .
C12 C 0.1856(3) 0.1801(3) 0.43060(16) 0.0275(6) Uani 1 1 d U . .
H12 H 0.1475 0.2224 0.3923 0.033 Uiso 1 1 calc R . .
C13 C 0.3488(3) 0.4578(3) 0.22189(14) 0.0189(6) Uani 1 1 d . . .
C14 C 0.2900(3) 0.5074(3) 0.27109(15) 0.0216(6) Uani 1 1 d . . .
H14 H 0.2113 0.4440 0.2913 0.026 Uiso 1 1 calc R . .
C15 C 0.3462(3) 0.6501(3) 0.29087(16) 0.0284(7) Uani 1 1 d . . .
H15 H 0.3080 0.6842 0.3259 0.034 Uiso 1 1 calc R . .
C16 C 0.4573(3) 0.7418(3) 0.25959(17) 0.0311(7) Uani 1 1 d . . .
H16 H 0.4932 0.8391 0.2720 0.037 Uiso 1 1 calc R . .
C17 C 0.5168(3) 0.6938(3) 0.21047(17) 0.0316(7) Uani 1 1 d . . .
H17 H 0.5936 0.7576 0.1892 0.038 Uiso 1 1 calc R . .
C18 C 0.4640(3) 0.5522(3) 0.19247(16) 0.0252(6) Uani 1 1 d . . .
H18 H 0.5065 0.5189 0.1597 0.030 Uiso 1 1 calc R . .
C19 C 0.2415(3) 0.2413(3) 0.08898(15) 0.0183(5) Uani 1 1 d . . .
C20 C 0.2319(3) 0.3377(3) 0.04208(16) 0.0289(7) Uani 1 1 d . . .
H20 H 0.2475 0.4249 0.0651 0.035 Uiso 1 1 calc R . .
C21 C 0.1995(4) 0.3064(3) -0.03874(17) 0.0392(8) Uani 1 1 d . . .
H21 H 0.1944 0.3732 -0.0707 0.047 Uiso 1 1 calc R . .
C22 C 0.1747(3) 0.1801(3) -0.07270(17) 0.0351(8) Uani 1 1 d . . .
H22 H 0.1542 0.1602 -0.1279 0.042 Uiso 1 1 calc R . .
C23 C 0.1795(3) 0.0820(3) -0.02674(17) 0.0341(7) Uani 1 1 d . . .
H23 H 0.1600 -0.0063 -0.0503 0.041 Uiso 1 1 calc R . .
C24 C 0.2127(3) 0.1123(3) 0.05385(16) 0.0269(6) Uani 1 1 d . . .
H24 H 0.2158 0.0444 0.0854 0.032 Uiso 1 1 calc R . .
C25 C 0.6124(3) 0.2534(3) 0.34981(16) 0.0213(6) Uani 1 1 d . . .
C26 C 0.7096(3) 0.2130(3) 0.32436(16) 0.0234(6) Uani 1 1 d . . .
C27 C 0.8498(3) 0.2496(3) 0.37187(17) 0.0296(7) Uani 1 1 d . . .
H27 H 0.9171 0.2277 0.3531 0.036 Uiso 1 1 calc R . .
C28 C 0.8907(3) 0.3188(3) 0.44717(18) 0.0323(7) Uani 1 1 d . . .
H28 H 0.9844 0.3395 0.4809 0.039 Uiso 1 1 calc R . .
C29 C 0.7978(3) 0.3578(3) 0.47374(16) 0.0245(6) Uani 1 1 d . . .
H29 H 0.8268 0.4040 0.5256 0.029 Uiso 1 1 calc R . .
C30 C 0.6604(3) 0.3293(3) 0.42410(16) 0.0239(6) Uani 1 1 d . . .
C31 C 0.5784(3) 0.3936(3) 0.45428(17) 0.0243(6) Uani 1 1 d . . .
C32 C 0.3699(3) 0.0556(3) 0.29622(15) 0.0188(6) Uani 1 1 d . . .
H32A H 0.4146 0.0189 0.3385 0.023 Uiso 1 1 calc R . .
H32B H 0.3624 0.0086 0.2454 0.023 Uiso 1 1 calc R . .
C33 C 0.4521(3) 0.2534(3) 0.22649(15) 0.0190(6) Uani 1 1 d . . .
H33A H 0.4504 0.1857 0.1871 0.023 Uiso 1 1 calc R . .
H33B H 0.5411 0.3439 0.2294 0.023 Uiso 1 1 calc R . .
Cl3 Cl 0.41169(10) 0.70488(9) -0.02806(5) 0.0463(2) Uani 1 1 d . . .
Cl4 Cl 0.44074(10) 0.92043(8) 0.08405(5) 0.0425(2) Uani 1 1 d . . .
Cl5 Cl 0.16364(10) 0.66377(11) 0.03437(5) 0.0535(2) Uani 1 1 d . . .
C34 C 0.3188(3) 0.7861(3) 0.00533(17) 0.0322(7) Uani 1 1 d . . .
H34 H 0.2830 0.8278 -0.0384 0.039 Uiso 1 1 calc R . .

loop_
_atom_site_aniso_label
_atom_site_aniso_U_11
_atom_site_aniso_U_22
_atom_site_aniso_U_33
_atom_site_aniso_U_23
_atom_site_aniso_U_13
_atom_site_aniso_U_12
Pd1 0.01239(12) 0.01443(12) 0.01621(12) 0.00117(8) 0.00342(8) 0.00637(9)
Cl1 0.0158(3) 0.0210(3) 0.0285(4) 0.0021(3) 0.0094(3) 0.0061(3)
Cl2 0.0211(3) 0.0230(3) 0.0256(4) 0.0019(3) 0.0000(3) 0.0140(3)
P1 0.0144(3) 0.0134(3) 0.0173(3) 0.0023(3) 0.0038(3) 0.0060(3)
P2 0.0139(3) 0.0152(3) 0.0144(3) 0.0018(3) 0.0027(3) 0.0066(3)
N1 0.0143(11) 0.0164(11) 0.0170(11) 0.0033(8) 0.0025(9) 0.0064(9)
O1 0.0230(11) 0.0318(11) 0.0384(12) -0.0077(9) 0.0059(9) 0.0165(10)
O2 0.0512(14) 0.0559(14) 0.0237(11) 0.0038(10) 0.0087(10) 0.0414(13)
O3 0.0503(14) 0.0501(14) 0.0234(12) -0.0001(10) 0.0016(10) 0.0341(12)
C1 0.0156(13) 0.0159(13) 0.0227(14) 0.0046(10) 0.0025(11) 0.0080(11)
C2 0.0280(16) 0.0208(14) 0.0330(17) 0.0028(12) 0.0150(13) 0.0047(13)
C3 0.0373(18) 0.0246(15) 0.0342(18) 0.0056(13) 0.0171(14) 0.0027(14)
C4 0.0288(16) 0.0148(13) 0.0355(17) 0.0023(12) 0.0055(13) 0.0047(13)
C5 0.0242(15) 0.0197(14) 0.0287(16) -0.0007(12) 0.0054(13) 0.0074(12)
C6 0.0209(14) 0.0196(14) 0.0243(15) 0.0045(11) 0.0067(12) 0.0077(12)
C7 0.0191(14) 0.0204(13) 0.0161(13) 0.0032(10) 0.0039(11) 0.0051(12)
C8 0.0417(19) 0.0230(15) 0.0280(16) 0.0074(12) 0.0044(14) 0.0113(14)
C9 0.047(2) 0.0346(17) 0.0233(16) 0.0134(13) 0.0022(14) 0.0085(16)
C10 0.0297(17) 0.0442(19) 0.0189(15) 0.0019(13) 0.0096(13) 0.0049(15)
C11 0.0276(17) 0.050(2) 0.0239(16) -0.0061(14) 0.0059(13) 0.0184(15)
C12 0.0221(15) 0.0379(17) 0.0239(15) 0.0002(12) 0.0040(12) 0.0165(14)
C13 0.0175(13) 0.0193(13) 0.0159(13) 0.0006(10) -0.0020(11) 0.0083(12)
C14 0.0227(14) 0.0210(14) 0.0190(14) 0.0017(11) 0.0011(11) 0.0104(12)
C15 0.0347(17) 0.0272(15) 0.0222(15) -0.0054(12) -0.0057(13) 0.0196(14)
C16 0.0324(17) 0.0158(14) 0.0322(17) -0.0008(12) -0.0086(14) 0.0080(13)
C17 0.0262(16) 0.0209(15) 0.0335(17) 0.0022(12) -0.0011(13) 0.0030(13)
C18 0.0216(15) 0.0211(14) 0.0267(16) 0.0031(11) 0.0031(12) 0.0063(12)
C19 0.0138(13) 0.0210(13) 0.0186(14) 0.0008(10) 0.0042(11) 0.0070(11)
C20 0.0341(17) 0.0238(15) 0.0226(15) 0.0019(12) -0.0004(13) 0.0119(14)
C21 0.043(2) 0.0407(19) 0.0228(16) 0.0061(14) -0.0005(14) 0.0143(16)
C22 0.0269(17) 0.055(2) 0.0166(15) -0.0036(14) 0.0031(13) 0.0151(16)
C23 0.0291(17) 0.0412(18) 0.0299(17) -0.0127(14) 0.0026(13) 0.0180(15)
C24 0.0267(16) 0.0271(15) 0.0282(16) -0.0012(12) 0.0057(13) 0.0146(13)
C25 0.0147(13) 0.0178(13) 0.0256(15) 0.0069(11) 0.0019(11) 0.0039(11)
C26 0.0213(15) 0.0190(14) 0.0274(15) 0.0040(11) 0.0073(12) 0.0068(12)
C27 0.0341(17) 0.0214(14) 0.0346(17) -0.0006(12) 0.0064(14) 0.0153(14)
C28 0.0229(16) 0.0272(16) 0.0409(19) 0.0017(13) -0.0028(13) 0.0118(14)
C29 0.0215(15) 0.0245(14) 0.0226(15) 0.0007(11) -0.0007(12) 0.0096(12)
C30 0.0233(15) 0.0195(14) 0.0267(16) 0.0067(11) 0.0072(12) 0.0077(12)
C31 0.0216(15) 0.0194(14) 0.0324(17) 0.0080(12) 0.0096(12) 0.0086(12)
C32 0.0167(13) 0.0157(13) 0.0227(14) 0.0019(10) 0.0023(11) 0.0079(11)
C33 0.0161(13) 0.0220(14) 0.0212(14) 0.0074(11) 0.0072(11) 0.0095(12)
Cl3 0.0423(5) 0.0401(5) 0.0585(6) 0.0024(4) 0.0237(4) 0.0168(4)
Cl4 0.0554(5) 0.0341(4) 0.0344(4) 0.0046(3) 0.0041(4) 0.0214(4)
Cl5 0.0328(5) 0.0701(6) 0.0502(6) 0.0140(5) 0.0198(4) 0.0139(5)
C34 0.0309(17) 0.0362(17) 0.0287(16) 0.0070(13) 0.0065(13) 0.0153(15)

loop_
_atom_type_symbol
_atom_type_description
_atom_type_scat_dispersion_real
_atom_type_scat_dispersion_imag
_atom_type_scat_source
C C 0.0033 0.0016 'International Tables Vol C Tables 4.2.6.8 and 6.1.1.4'
H H 0.0000 0.0000 'International Tables Vol C Tables 4.2.6.8 and 6.1.1.4'
N N 0.0061 0.0033 'International Tables Vol C Tables 4.2.6.8 and 6.1.1.4'
O O 0.0106 0.0060 'International Tables Vol C Tables 4.2.6.8 and 6.1.1.4'
P P 0.1023 0.0942 'International Tables Vol C Tables 4.2.6.8 and 6.1.1.4'
Cl Cl 0.1484 0.1585 'International Tables Vol C Tables 4.2.6.8 and 6.1.1.4'
Pd Pd -0.9988 1.0072 'International Tables Vol C Tables 4.2.6.8 and 6.1.1.4'

loop_
_geom_angle_atom_site_label_1
_geom_angle_atom_site_label_2
_geom_angle_atom_site_label_3
_geom_angle
_geom_angle_site_symmetry_1
_geom_angle_site_symmetry_3
_geom_angle_publ_flag
Cl1 Pd1 Cl2 90.68(2) . . ?
Cl1 Pd1 P1 85.91(2) . . ?
Cl1 Pd1 P2 178.46(2) . . ?
Cl2 Pd1 P1 175.52(2) . . ?
Cl2 Pd1 P2 88.01(2) . . ?
P1 Pd1 P2 95.44(2) . . ?
Pd1 P1 C1 114.90(8) . . ?
Pd1 P1 C7 110.15(9) . . ?
Pd1 P1 C32 117.14(9) . . ?
C1 P1 C7 107.49(12) . . ?
C1 P1 C32 103.25(12) . . ?
C7 P1 C32 102.82(12) . . ?
Pd1 P2 C13 115.51(9) . . ?
Pd1 P2 C19 108.58(8) . . ?
Pd1 P2 C33 118.37(8) . . ?
C13 P2 C19 107.01(12) . . ?
C13 P2 C33 103.46(12) . . ?
C19 P2 C33 102.69(12) . . ?
C25 N1 C32 113.0(2) . . ?
C25 N1 C33 116.0(2) . . ?
C32 N1 C33 111.9(2) . . ?
P1 C1 C2 121.2(2) . . ?
P1 C1 C6 119.8(2) . . ?
C2 C1 C6 118.9(2) . . ?
C1 C2 C3 120.0(3) . . ?
C2 C3 C4 120.5(3) . . ?
C3 C4 C5 120.0(3) . . ?
C4 C5 C6 120.0(3) . . ?
C1 C6 C5 120.6(3) . . ?
P1 C7 C8 121.2(2) . . ?
P1 C7 C12 119.8(2) . . ?
C8 C7 C12 118.9(3) . . ?
C7 C8 C9 119.7(3) . . ?
C8 C9 C10 121.0(3) . . ?
C9 C10 C11 119.7(3) . . ?
C10 C11 C12 120.0(3) . . ?
C7 C12 C11 120.7(3) . . ?
P2 C13 C14 122.2(2) . . ?
P2 C13 C18 118.5(2) . . ?
C14 C13 C18 119.3(2) . . ?
C13 C14 C15 120.0(3) . . ?
C14 C15 C16 119.9(3) . . ?
C15 C16 C17 120.6(3) . . ?
C16 C17 C18 119.5(3) . . ?
C13 C18 C17 120.6(3) . . ?
P2 C19 C20 122.5(2) . . ?
P2 C19 C24 118.4(2) . . ?
C20 C19 C24 119.1(2) . . ?
C19 C20 C21 119.8(3) . . ?
C20 C21 C22 120.6(3) . . ?
C21 C22 C23 120.0(3) . . ?
C22 C23 C24 119.9(3) . . ?
C19 C24 C23 120.5(3) . . ?
N1 C25 C26 120.0(2) . . ?
N1 C25 C30 121.5(2) . . ?
C26 C25 C30 118.3(2) . . ?
O1 C26 C25 117.0(2) . . ?
O1 C26 C27 122.2(3) . . ?
C25 C26 C27 120.8(3) . . ?
C26 C27 C28 119.2(3) . . ?
C27 C28 C29 121.1(3) . . ?
C28 C29 C30 119.8(3) . . ?
C25 C30 C29 120.6(3) . . ?
C25 C30 C31 123.8(2) . . ?
C29 C30 C31 115.5(2) . . ?
O2 C31 O3 122.8(3) . . ?
O2 C31 C30 116.7(2) . . ?
O3 C31 C30 120.3(2) . . ?
P1 C32 N1 109.21(17) . . ?
P2 C33 N1 112.30(17) . . ?
Cl3 C34 Cl4 110.53(17) . . ?
Cl3 C34 Cl5 110.25(17) . . ?
Cl4 C34 Cl5 110.13(17) . . ?

loop_
_geom_bond_atom_site_label_1
_geom_bond_atom_site_label_2
_geom_bond_distance
_geom_bond_site_symmetry_2
_geom_bond_publ_flag
Pd1 Cl1 2.3495(6) . ?
Pd1 Cl2 2.3566(6) . ?
Pd1 P1 2.2419(7) . ?
Pd1 P2 2.2437(7) . ?
P1 C1 1.815(3) . ?
P1 C7 1.815(3) . ?
P1 C32 1.833(3) . ?
P2 C13 1.809(3) . ?
P2 C19 1.812(3) . ?
P2 C33 1.856(3) . ?
N1 C25 1.432(3) . ?
N1 C32 1.462(3) . ?
N1 C33 1.458(3) . ?
O1 C26 1.354(3) . ?
O2 C31 1.306(3) . ?
O3 C31 1.236(3) . ?
C1 C2 1.394(4) . ?
C1 C6 1.387(4) . ?
C2 C3 1.390(4) . ?
C3 C4 1.379(4) . ?
C4 C5 1.374(4) . ?
C5 C6 1.391(4) . ?
C7 C8 1.392(4) . ?
C7 C12 1.389(4) . ?
C8 C9 1.386(4) . ?
C9 C10 1.374(5) . ?
C10 C11 1.376(5) . ?
C11 C12 1.388(4) . ?
C13 C14 1.385(4) . ?
C13 C18 1.394(4) . ?
C14 C15 1.391(4) . ?
C15 C16 1.377(4) . ?
C16 C17 1.380(4) . ?
C17 C18 1.381(4) . ?
C19 C20 1.386(4) . ?
C19 C24 1.392(4) . ?
C20 C21 1.391(4) . ?
C21 C22 1.372(4) . ?
C22 C23 1.377(5) . ?
C23 C24 1.385(4) . ?
C25 C26 1.415(4) . ?
C25 C30 1.392(4) . ?
C26 C27 1.387(4) . ?
C27 C28 1.388(4) . ?
C28 C29 1.373(4) . ?
C29 C30 1.400(4) . ?
C30 C31 1.489(4) . ?
Cl3 C34 1.747(3) . ?
Cl4 C34 1.768(3) . ?
Cl5 C34 1.756(3) . ?

loop_
_geom_hbond_atom_site_label_D
_geom_hbond_atom_site_label_H
_geom_hbond_atom_site_label_A
_geom_hbond_distance_DH
_geom_hbond_distance_HA
_geom_hbond_distance_DA
_geom_hbond_angle_DHA
_geom_hbond_site_symmetry_A
O1 H1 Cl1 0.84 2.44 3.192(2) 150.3 1_655
O1 H1 Cl2 0.84 2.88 3.499(2) 131.7 1_655
O2 H2 O3 0.84 1.84 2.665(3) 166.4 2_666
